data_7045818
loop_
_publ_author_name
'Chang, Yu-Lun'
'Lin, Ya-Fan'
'Chuang, Wan-Jung'
'Kao, Chai-Lin'
'Narwane, Manmath'
'Chen, Hsing-Yin'
'Chiang, Michael Y.'
'Hsu, Sodio C. N.'

_publ_section_title
;
 Structure and nitrite reduction reactivity study of bio-inspired
 copper(i)-nitro complexes in steric and electronic considerations of
 tridentate nitrogen ligands.
;
_journal_issue 15
_journal_name_full 'Dalton transactions (Cambridge, England : 2003)'
_journal_page_first 5335
_journal_page_last 5341
_journal_paper_doi 10.1039/c7dt03843g
_journal_volume 47
_journal_year 2018
_chemical_formula_moiety 'C57 H64 B Cu N8 O2 P2'
_chemical_formula_sum 'C57 H64 B Cu N8 O2 P2'
_chemical_formula_weight 1029.45
_space_group_IT_number 2
_space_group_name_Hall '-P 1'
_space_group_name_H-M_alt 'P -1'
_symmetry_cell_setting triclinic
_symmetry_space_group_name_Hall '-P 1'
_symmetry_space_group_name_H-M 'P -1'
_atom_sites_solution_hydrogens geom
_atom_sites_solution_primary direct
_atom_sites_solution_secondary difmap
_audit_creation_method SHELXL-97
_audit_update_record
;
2017-09-27 deposited with the CCDC.
2018-03-08 downloaded from the CCDC.
;
_cell_angle_alpha 96.0070(10)
_cell_angle_beta 98.3170(10)
_cell_angle_gamma 107.554(2)
_cell_formula_units_Z 2
_cell_length_a 13.1118(3)
_cell_length_b 13.2532(4)
_cell_length_c 18.1725(6)
_cell_measurement_reflns_used 29120
_cell_measurement_temperature 200(2)
_cell_measurement_theta_max 25.028
_cell_measurement_theta_min 2.037
_cell_volume 2942.15(15)
_computing_cell_refinement 'HKL Scalepack (Otwinowski & Minor 1997)'
_computing_data_collection 'Collect (Nonius BV, 1997-2000)'
_computing_data_reduction 'HKL Denzo and Scalepack'
_computing_molecular_graphics 'Ortep-3 for Windows (Farrugia, 1997)'
_computing_publication_material 'WinGX publication routines (Farrugia, 1999)'
_computing_structure_refinement 'SHELXL-97 (Sheldrick, 1997)'
_computing_structure_solution 'SHELXS-86 (Sheldrick, 1986)'
_diffrn_ambient_temperature 200(2)
_diffrn_detector_area_resol_mean 9
_diffrn_measured_fraction_theta_full 0.966
_diffrn_measured_fraction_theta_max 0.966
_diffrn_measurement_device_type KappaCCD
_diffrn_measurement_method 'CCD rotation images, thick slices'
_diffrn_radiation_monochromator graphite
_diffrn_radiation_source 'fine-focus sealed tube'
_diffrn_radiation_type MoK\a
_diffrn_radiation_wavelength 0.71073
_diffrn_reflns_av_R_equivalents 0.0587
_diffrn_reflns_av_sigmaI/netI 0.0833
_diffrn_reflns_limit_h_max 15
_diffrn_reflns_limit_h_min -15
_diffrn_reflns_limit_k_max 14
_diffrn_reflns_limit_k_min -15
_diffrn_reflns_limit_l_max 21
_diffrn_reflns_limit_l_min -21
_diffrn_reflns_number 20994
_diffrn_reflns_theta_full 25.07
_diffrn_reflns_theta_max 25.07
_diffrn_reflns_theta_min 2.14
_exptl_absorpt_coefficient_mu 0.471
_exptl_absorpt_correction_T_max 0.8874
_exptl_absorpt_correction_T_min 0.82
_exptl_absorpt_correction_type multi-scan
_exptl_absorpt_process_details
;
 ?
;
_exptl_crystal_colour 'pale yellow-green'
_exptl_crystal_density_diffrn 1.162
_exptl_crystal_density_method 'not measured'
_exptl_crystal_description prism
_exptl_crystal_F_000 1084
_exptl_crystal_size_max 0.4
_exptl_crystal_size_mid 0.35
_exptl_crystal_size_min 0.25
_refine_diff_density_max 1.131
_refine_diff_density_min -0.907
_refine_diff_density_rms 0.094
_refine_ls_extinction_method none
_refine_ls_goodness_of_fit_ref 1.181
_refine_ls_hydrogen_treatment fixed
_refine_ls_matrix_type full
_refine_ls_number_parameters 628
_refine_ls_number_reflns 10105
_refine_ls_number_restraints 0
_refine_ls_restrained_S_all 1.181
_refine_ls_R_factor_all 0.1019
_refine_ls_R_factor_gt 0.0638
_refine_ls_shift/su_max 0.036
_refine_ls_shift/su_mean 0.004
_refine_ls_structure_factor_coef Fsqd
_refine_ls_weighting_details 'calc w=1/[\s^2^(Fo^2^)+(0.0706P)^2^+0.0000P] where P=(Fo^2^+2Fc^2^)/3'
_refine_ls_weighting_scheme calc
_refine_ls_wR_factor_gt 0.1537
_refine_ls_wR_factor_ref 0.1674
_reflns_number_gt 6649
_reflns_number_total 10105
_reflns_threshold_expression >2sigma(I)
_cod_data_source_file c7dt03843g2.cif
_cod_data_source_block 10104
_cod_depositor_comments 'Adding full bibliography for 7045817--7045818.cif.'
_cod_database_code 7045818

loop_
_symmetry_equiv_pos_as_xyz
'x, y, z'
'-x, -y, -z'

loop_
_atom_site_label
_atom_site_type_symbol
_atom_site_fract_x
_atom_site_fract_y
_atom_site_fract_z
_atom_site_U_iso_or_equiv
_atom_site_adp_type
_atom_site_occupancy
_atom_site_symmetry_multiplicity
_atom_site_calc_flag
_atom_site_refinement_flags
Cu1 Cu 0.17155(4) -0.03569(4) 0.22272(3) 0.04104(17) Uani 1 1 d .
P1 P 0.78026(8) 0.24873(8) 0.25976(6) 0.0345(3) Uani 1 1 d .
P2 P 0.78774(8) 0.23886(8) 0.42448(6) 0.0383(3) Uani 1 1 d .
O1 O 0.0139(4) -0.2031(3) 0.2572(2) 0.0890(12) Uani 1 1 d .
O2 O 0.1711(3) -0.1914(3) 0.3116(2) 0.0884(12) Uani 1 1 d .
N1 N 0.1117(3) -0.1580(3) 0.2701(2) 0.0479(9) Uani 1 1 d .
N2 N 0.2266(2) -0.0225(2) 0.12681(17) 0.0352(7) Uani 1 1 d .
N3 N 0.1980(2) 0.0477(2) 0.08460(17) 0.0351(7) Uani 1 1 d .
N4 N 0.1108(2) 0.1856(2) 0.05432(18) 0.0389(8) Uani 1 1 d .
N5 N 0.1996(2) 0.2681(2) 0.04640(19) 0.0428(8) Uani 1 1 d .
N6 N 0.1705(2) 0.1724(2) 0.19049(18) 0.0372(7) Uani 1 1 d .
N7 N 0.1879(2) 0.1194(2) 0.24991(17) 0.0352(7) Uani 1 1 d .
N8 N 0.7875(2) 0.2818(2) 0.34648(17) 0.0421(8) Uani 1 1 d .
C1 C 0.2877(3) -0.0664(3) 0.0891(2) 0.0371(9) Uani 1 1 d .
C2 C 0.3332(3) -0.1489(3) 0.1204(2) 0.0428(10) Uani 1 1 d .
C3 C 0.3949(3) -0.1066(3) 0.2014(2) 0.0505(11) Uani 1 1 d .
H3A H 0.3450 -0.0918 0.2331 0.076 Uiso 1 1 calc R
H3B H 0.4546 -0.0405 0.2025 0.076 Uiso 1 1 calc R
H3C H 0.4244 -0.1605 0.2206 0.076 Uiso 1 1 calc R
C4 C 0.2417(5) -0.2536(4) 0.1190(3) 0.0932(14) Uani 1 1 d .
H4A H 0.1904 -0.2398 0.1497 0.140 Uiso 1 1 calc R
H4B H 0.2727 -0.3059 0.1392 0.140 Uiso 1 1 calc R
H4C H 0.2034 -0.2822 0.0670 0.140 Uiso 1 1 calc R
C5 C 0.4131(4) -0.1703(5) 0.0722(3) 0.0854(12) Uani 1 1 d .
H5A H 0.4434 -0.2234 0.0920 0.128 Uiso 1 1 calc R
H5B H 0.4722 -0.1035 0.0737 0.128 Uiso 1 1 calc R
H5C H 0.3750 -0.1978 0.0201 0.128 Uiso 1 1 calc R
C6 C 0.2966(3) -0.0257(3) 0.0222(2) 0.0464(10) Uani 1 1 d .
H6 H 0.3342 -0.0436 -0.0155 0.056 Uiso 1 1 calc R
C7 C 0.2392(3) 0.0466(3) 0.0217(2) 0.0474(11) Uani 1 1 d .
H7 H 0.2306 0.0882 -0.0168 0.057 Uiso 1 1 calc R
C8 C 0.0256(3) 0.1738(3) -0.0005(2) 0.0463(10) Uani 1 1 d .
H8 H -0.0440 0.1209 -0.0073 0.056 Uiso 1 1 calc R
C9 C 0.0563(3) 0.2509(3) -0.0446(2) 0.0535(11) Uani 1 1 d .
H9 H 0.0128 0.2636 -0.0869 0.064 Uiso 1 1 calc R
C10 C 0.1670(3) 0.3076(3) -0.0137(2) 0.0397(9) Uani 1 1 d .
C11 C 0.2427(4) 0.4024(3) -0.0377(2) 0.0498(11) Uani 1 1 d .
C12 C 0.2025(5) 0.4072(5) -0.1203(4) 0.120(3) Uani 1 1 d .
H12A H 0.2515 0.4701 -0.1355 0.180 Uiso 1 1 calc R
H12B H 0.1289 0.4123 -0.1263 0.180 Uiso 1 1 calc R
H12C H 0.2015 0.3421 -0.1519 0.180 Uiso 1 1 calc R
C13 C 0.2445(5) 0.5027(4) 0.0089(3) 0.0932(14) Uani 1 1 d .
H13A H 0.2930 0.5648 -0.0074 0.140 Uiso 1 1 calc R
H13B H 0.2708 0.5014 0.0620 0.140 Uiso 1 1 calc R
H13C H 0.1707 0.5077 0.0027 0.140 Uiso 1 1 calc R
C14 C 0.3517(4) 0.3900(5) -0.0344(3) 0.0854(12) Uani 1 1 d .
H14A H 0.4007 0.4523 -0.0501 0.128 Uiso 1 1 calc R
H14B H 0.3457 0.3249 -0.0681 0.128 Uiso 1 1 calc R
H14C H 0.3808 0.3845 0.0173 0.128 Uiso 1 1 calc R
C15 C 0.1938(3) 0.2772(3) 0.2175(2) 0.0465(10) Uani 1 1 d .
H15 H 0.1892 0.3316 0.1883 0.056 Uiso 1 1 calc R
C16 C 0.2252(3) 0.2920(3) 0.2939(3) 0.0501(11) Uani 1 1 d .
H16 H 0.2452 0.3576 0.3276 0.060 Uiso 1 1 calc R
C17 C 0.2220(3) 0.1929(3) 0.3126(2) 0.0382(9) Uani 1 1 d .
C18 C 0.2504(3) 0.1624(3) 0.3889(2) 0.0439(10) Uani 1 1 d .
C19 C 0.1461(4) 0.1001(4) 0.4128(2) 0.0599(12) Uani 1 1 d .
H19A H 0.1637 0.0798 0.4622 0.090 Uiso 1 1 calc R
H19B H 0.1083 0.0353 0.3758 0.090 Uiso 1 1 calc R
H19C H 0.0990 0.1448 0.4158 0.090 Uiso 1 1 calc R
C20 C 0.3273(4) 0.0945(4) 0.3876(3) 0.0689(14) Uani 1 1 d .
H20A H 0.3437 0.0760 0.4378 0.103 Uiso 1 1 calc R
H20B H 0.3950 0.1357 0.3732 0.103 Uiso 1 1 calc R
H20C H 0.2920 0.0288 0.3511 0.103 Uiso 1 1 calc R
C21 C 0.3081(4) 0.2647(4) 0.4464(2) 0.0659(13) Uani 1 1 d .
H21A H 0.3266 0.2452 0.4960 0.099 Uiso 1 1 calc R
H21B H 0.2598 0.3082 0.4491 0.099 Uiso 1 1 calc R
H21C H 0.3749 0.3058 0.4308 0.099 Uiso 1 1 calc R
C22 C 0.8846(3) 0.3461(3) 0.2273(2) 0.0399(10) Uani 1 1 d .
C23 C 0.9287(3) 0.4501(3) 0.2677(3) 0.0528(11) Uani 1 1 d .
H23 H 0.9045 0.4679 0.3126 0.063 Uiso 1 1 calc R
C24 C 1.0069(4) 0.5266(4) 0.2427(3) 0.0706(15) Uani 1 1 d .
H24 H 1.0358 0.5976 0.2695 0.085 Uiso 1 1 calc R
C25 C 1.0432(4) 0.4991(4) 0.1782(4) 0.0747(16) Uani 1 1 d .
H25 H 1.0983 0.5515 0.1615 0.090 Uiso 1 1 calc R
C26 C 1.0010(4) 0.3972(4) 0.1377(3) 0.0668(15) Uani 1 1 d .
H26 H 1.0260 0.3799 0.0930 0.080 Uiso 1 1 calc R
C27 C 0.9221(3) 0.3203(3) 0.1626(2) 0.0485(11) Uani 1 1 d .
H27 H 0.8933 0.2495 0.1353 0.058 Uiso 1 1 calc R
C28 C 0.6516(3) 0.2477(3) 0.2103(2) 0.0330(9) Uani 1 1 d .
C29 C 0.6400(3) 0.2831(3) 0.1413(2) 0.0462(10) Uani 1 1 d .
H29 H 0.7018 0.3076 0.1184 0.055 Uiso 1 1 calc R
C30 C 0.5397(3) 0.2831(3) 0.1056(2) 0.0482(11) Uani 1 1 d .
H30 H 0.5334 0.3089 0.0589 0.058 Uiso 1 1 calc R
C31 C 0.4489(3) 0.2462(3) 0.1369(2) 0.0452(10) Uani 1 1 d .
H31 H 0.3803 0.2473 0.1123 0.054 Uiso 1 1 calc R
C32 C 0.4577(3) 0.2079(3) 0.2038(2) 0.0501(11) Uani 1 1 d .
H32 H 0.3946 0.1805 0.2248 0.060 Uiso 1 1 calc R
C33 C 0.5584(3) 0.2087(3) 0.2411(2) 0.0470(10) Uani 1 1 d .
H33 H 0.5638 0.1826 0.2878 0.056 Uiso 1 1 calc R
C34 C 0.7950(3) 0.1199(3) 0.2333(2) 0.0337(9) Uani 1 1 d .
C35 C 0.7094(3) 0.0330(3) 0.1970(2) 0.0448(10) Uani 1 1 d .
H35 H 0.6400 0.0408 0.1824 0.054 Uiso 1 1 calc R
C36 C 0.7227(3) -0.0667(3) 0.1813(3) 0.0569(12) Uani 1 1 d .
H36 H 0.6626 -0.1268 0.1565 0.068 Uiso 1 1 calc R
C37 C 0.8224(4) -0.0778(3) 0.2016(3) 0.0528(11) Uani 1 1 d .
H37 H 0.8315 -0.1459 0.1910 0.063 Uiso 1 1 calc R
C38 C 0.9090(3) 0.0078(3) 0.2368(3) 0.0495(11) Uani 1 1 d .
H38 H 0.9783 -0.0009 0.2498 0.059 Uiso 1 1 calc R
C39 C 0.8974(3) 0.1069(3) 0.2539(2) 0.0428(10) Uani 1 1 d .
H39 H 0.9580 0.1661 0.2794 0.051 Uiso 1 1 calc R
C40 C 0.7188(3) 0.0976(3) 0.4169(2) 0.0431(10) Uani 1 1 d .
C41 C 0.6071(3) 0.0617(4) 0.4185(2) 0.0529(11) Uani 1 1 d .
H41 H 0.5711 0.1120 0.4304 0.063 Uiso 1 1 calc R
C42 C 0.5493(4) -0.0463(4) 0.4028(3) 0.0653(13) Uani 1 1 d .
H42 H 0.4733 -0.0701 0.4028 0.078 Uiso 1 1 calc R
C43 C 0.6021(4) -0.1202(4) 0.3871(3) 0.0628(13) Uani 1 1 d .
H43 H 0.5628 -0.1947 0.3767 0.075 Uiso 1 1 calc R
C44 C 0.7119(5) -0.0844(4) 0.3867(3) 0.0677(14) Uani 1 1 d .
H44 H 0.7480 -0.1350 0.3760 0.081 Uiso 1 1 calc R
C45 C 0.7709(4) 0.0236(3) 0.4014(2) 0.0512(11) Uani 1 1 d .
H45 H 0.8467 0.0467 0.4008 0.061 Uiso 1 1 calc R
C46 C 0.9232(3) 0.2723(3) 0.4767(2) 0.0425(10) Uani 1 1 d .
C47 C 0.9477(4) 0.2271(5) 0.5387(2) 0.0669(15) Uani 1 1 d .
H47 H 0.8939 0.1694 0.5519 0.080 Uiso 1 1 calc R
C48 C 1.0540(5) 0.2676(6) 0.5828(3) 0.093(2) Uani 1 1 d .
H48 H 1.0723 0.2387 0.6267 0.112 Uiso 1 1 calc R
C49 C 1.1312(4) 0.3510(6) 0.5603(4) 0.094(2) Uani 1 1 d .
H49 H 1.2028 0.3785 0.5894 0.113 Uiso 1 1 calc R
C50 C 1.1067(4) 0.3944(5) 0.4974(4) 0.0791(16) Uani 1 1 d .
H50 H 1.1604 0.4505 0.4826 0.095 Uiso 1 1 calc R
C51 C 1.0031(3) 0.3549(4) 0.4566(3) 0.0581(12) Uani 1 1 d .
H51 H 0.9852 0.3848 0.4132 0.070 Uiso 1 1 calc R
C52 C 0.7174(3) 0.3062(3) 0.4800(2) 0.0410(10) Uani 1 1 d .
C53 C 0.7211(4) 0.2983(4) 0.5554(2) 0.0574(12) Uani 1 1 d .
H53 H 0.7599 0.2565 0.5787 0.069 Uiso 1 1 calc R
C54 C 0.6670(4) 0.3525(4) 0.5968(3) 0.0731(15) Uani 1 1 d .
H54 H 0.6678 0.3461 0.6485 0.088 Uiso 1 1 calc R
C55 C 0.6128(4) 0.4148(4) 0.5646(3) 0.0684(14) Uani 1 1 d .
H55 H 0.5775 0.4524 0.5940 0.082 Uiso 1 1 calc R
C56 C 0.6095(3) 0.4230(4) 0.4900(3) 0.0615(13) Uani 1 1 d .
H56 H 0.5710 0.4654 0.4673 0.074 Uiso 1 1 calc R
C57 C 0.6622(3) 0.3695(3) 0.4476(3) 0.0484(11) Uani 1 1 d .
H57 H 0.6606 0.3762 0.3959 0.058 Uiso 1 1 calc R
B1 B 0.1209(4) 0.1096(4) 0.1092(3) 0.0396(11) Uani 1 1 d .
H1' H 0.0404 0.0547 0.1110 0.048 Uiso 1 1 d R

loop_
_atom_site_aniso_label
_atom_site_aniso_U_11
_atom_site_aniso_U_22
_atom_site_aniso_U_33
_atom_site_aniso_U_23
_atom_site_aniso_U_13
_atom_site_aniso_U_12
Cu1 0.0471(3) 0.0424(3) 0.0411(3) 0.0165(2) 0.0135(2) 0.0197(2)
P1 0.0298(5) 0.0343(5) 0.0383(6) 0.0097(5) 0.0049(4) 0.0081(4)
P2 0.0329(6) 0.0446(6) 0.0381(6) 0.0093(5) 0.0047(5) 0.0131(5)
O1 0.107(3) 0.068(2) 0.097(3) 0.039(2) 0.034(3) 0.020(2)
O2 0.124(3) 0.098(3) 0.076(3) 0.047(2) 0.037(2) 0.063(3)
N1 0.065(3) 0.046(2) 0.043(2) 0.0132(18) 0.016(2) 0.028(2)
N2 0.0332(17) 0.0347(17) 0.0355(18) 0.0062(14) 0.0036(14) 0.0090(15)
N3 0.0351(18) 0.0350(17) 0.0349(19) 0.0090(14) 0.0065(15) 0.0094(15)
N4 0.0329(18) 0.0361(18) 0.046(2) 0.0131(16) 0.0029(16) 0.0081(15)
N5 0.0360(19) 0.0391(19) 0.051(2) 0.0176(16) 0.0022(16) 0.0085(16)
N6 0.0307(17) 0.0378(18) 0.044(2) 0.0100(16) 0.0072(15) 0.0117(15)
N7 0.0334(17) 0.0386(18) 0.0342(18) 0.0089(15) 0.0067(14) 0.0114(15)
N8 0.045(2) 0.0406(19) 0.0367(19) 0.0094(15) 0.0030(16) 0.0098(16)
C1 0.033(2) 0.038(2) 0.039(2) 0.0036(18) 0.0070(18) 0.0098(19)
C2 0.038(2) 0.046(2) 0.049(3) 0.006(2) 0.011(2) 0.018(2)
C3 0.048(3) 0.058(3) 0.050(3) 0.006(2) 0.004(2) 0.026(2)
C4 0.117(3) 0.038(2) 0.119(4) 0.008(2) 0.045(3) 0.007(2)
C5 0.068(2) 0.092(3) 0.115(3) 0.048(3) 0.031(2) 0.036(2)
C6 0.058(3) 0.047(2) 0.038(2) 0.004(2) 0.022(2) 0.017(2)
C7 0.056(3) 0.046(2) 0.036(2) 0.010(2) 0.013(2) 0.007(2)
C8 0.033(2) 0.042(2) 0.055(3) 0.010(2) -0.008(2) 0.006(2)
C9 0.049(3) 0.057(3) 0.051(3) 0.019(2) -0.008(2) 0.017(2)
C10 0.042(2) 0.036(2) 0.042(2) 0.0125(19) 0.0035(19) 0.0143(19)
C11 0.060(3) 0.036(2) 0.057(3) 0.016(2) 0.010(2) 0.017(2)
C12 0.111(5) 0.113(5) 0.113(5) 0.077(4) 0.000(4) -0.008(4)
C13 0.117(3) 0.038(2) 0.119(4) 0.008(2) 0.045(3) 0.007(2)
C14 0.068(2) 0.092(3) 0.115(3) 0.048(3) 0.031(2) 0.036(2)
C15 0.049(3) 0.037(2) 0.055(3) 0.010(2) 0.007(2) 0.016(2)
C16 0.057(3) 0.038(2) 0.053(3) 0.000(2) 0.007(2) 0.017(2)
C17 0.032(2) 0.042(2) 0.040(2) 0.003(2) 0.0107(18) 0.0108(19)
C18 0.042(2) 0.058(3) 0.034(2) 0.003(2) 0.0075(19) 0.022(2)
C19 0.062(3) 0.071(3) 0.045(3) 0.018(2) 0.016(2) 0.014(3)
C20 0.078(3) 0.103(4) 0.041(3) 0.010(3) 0.000(2) 0.057(3)
C21 0.066(3) 0.071(3) 0.047(3) -0.002(3) -0.003(2) 0.011(3)
C22 0.027(2) 0.042(2) 0.055(3) 0.021(2) 0.0086(19) 0.0132(19)
C23 0.051(3) 0.039(2) 0.068(3) 0.018(2) 0.009(2) 0.013(2)
C24 0.058(3) 0.044(3) 0.105(5) 0.030(3) 0.003(3) 0.009(3)
C25 0.046(3) 0.061(3) 0.125(5) 0.055(4) 0.023(3) 0.013(3)
C26 0.053(3) 0.072(4) 0.102(4) 0.049(3) 0.046(3) 0.034(3)
C27 0.040(2) 0.047(3) 0.063(3) 0.021(2) 0.016(2) 0.015(2)
C28 0.0255(19) 0.033(2) 0.041(2) 0.0076(17) 0.0074(17) 0.0095(17)
C29 0.039(2) 0.060(3) 0.046(3) 0.019(2) 0.015(2) 0.018(2)
C30 0.045(3) 0.069(3) 0.038(2) 0.017(2) 0.004(2) 0.028(2)
C31 0.032(2) 0.048(2) 0.055(3) 0.007(2) 0.005(2) 0.015(2)
C32 0.033(2) 0.060(3) 0.060(3) 0.017(2) 0.014(2) 0.012(2)
C33 0.039(2) 0.058(3) 0.045(3) 0.019(2) 0.011(2) 0.012(2)
C34 0.032(2) 0.036(2) 0.033(2) 0.0107(17) 0.0077(17) 0.0090(18)
C35 0.033(2) 0.041(2) 0.060(3) 0.007(2) 0.004(2) 0.014(2)
C36 0.042(3) 0.041(3) 0.081(4) 0.005(2) 0.001(2) 0.010(2)
C37 0.054(3) 0.042(2) 0.069(3) 0.012(2) 0.019(2) 0.018(2)
C38 0.039(2) 0.055(3) 0.066(3) 0.020(2) 0.019(2) 0.025(2)
C39 0.034(2) 0.045(2) 0.052(3) 0.015(2) 0.0074(19) 0.012(2)
C40 0.045(2) 0.046(2) 0.037(2) 0.0142(19) 0.0035(19) 0.012(2)
C41 0.044(3) 0.055(3) 0.058(3) 0.013(2) 0.009(2) 0.012(2)
C42 0.058(3) 0.064(3) 0.063(3) 0.018(3) 0.003(3) 0.005(3)
C43 0.072(3) 0.048(3) 0.052(3) 0.013(2) 0.000(3) -0.003(3)
C44 0.102(4) 0.052(3) 0.058(3) 0.018(2) 0.016(3) 0.034(3)
C45 0.063(3) 0.052(3) 0.049(3) 0.021(2) 0.014(2) 0.026(2)
C46 0.032(2) 0.060(3) 0.035(2) 0.003(2) 0.0016(18) 0.018(2)
C47 0.044(3) 0.122(5) 0.042(3) 0.018(3) 0.010(2) 0.035(3)
C48 0.064(4) 0.190(7) 0.040(3) 0.015(4) 0.000(3) 0.067(4)
C49 0.045(3) 0.153(6) 0.070(4) -0.031(4) -0.008(3) 0.036(4)
C50 0.041(3) 0.085(4) 0.096(5) -0.012(4) -0.003(3) 0.013(3)
C51 0.040(3) 0.056(3) 0.074(3) 0.001(3) 0.003(2) 0.016(2)
C52 0.031(2) 0.041(2) 0.045(3) 0.0029(19) 0.0039(19) 0.0070(19)
C53 0.061(3) 0.075(3) 0.048(3) 0.018(2) 0.020(2) 0.031(3)
C54 0.080(4) 0.091(4) 0.060(3) 0.012(3) 0.034(3) 0.036(3)
C55 0.054(3) 0.075(4) 0.082(4) -0.001(3) 0.023(3) 0.030(3)
C56 0.045(3) 0.061(3) 0.078(4) -0.002(3) 0.002(3) 0.024(2)
C57 0.037(2) 0.048(3) 0.056(3) 0.004(2) 0.001(2) 0.014(2)
B1 0.034(3) 0.043(3) 0.041(3) 0.013(2) 0.004(2) 0.010(2)

loop_
_atom_type_symbol
_atom_type_description
_atom_type_scat_dispersion_real
_atom_type_scat_dispersion_imag
_atom_type_scat_source
C C 0.0033 0.0016 'International Tables Vol C Tables 4.2.6.8 and 6.1.1.4'
H H 0.0000 0.0000 'International Tables Vol C Tables 4.2.6.8 and 6.1.1.4'
O O 0.0106 0.0060 'International Tables Vol C Tables 4.2.6.8 and 6.1.1.4'
N N 0.0061 0.0033 'International Tables Vol C Tables 4.2.6.8 and 6.1.1.4'
P P 0.1023 0.0942 'International Tables Vol C Tables 4.2.6.8 and 6.1.1.4'
Cu Cu 0.3201 1.2651 'International Tables Vol C Tables 4.2.6.8 and 6.1.1.4'
B B 0.0013 0.0007 'International Tables Vol C Tables 4.2.6.8 and 6.1.1.4'

loop_
_geom_angle_atom_site_label_1
_geom_angle_atom_site_label_2
_geom_angle_atom_site_label_3
_geom_angle
N1 Cu1 N2 131.98(13)
N1 Cu1 N7 131.53(13)
N2 Cu1 N7 96.33(12)
N8 P1 C28 109.06(17)
N8 P1 C22 109.49(18)
C28 P1 C22 107.80(17)
N8 P1 C34 115.06(17)
C28 P1 C34 107.98(17)
C22 P1 C34 107.21(17)
N8 P2 C46 111.31(18)
N8 P2 C40 114.29(18)
C46 P2 C40 109.81(19)
N8 P2 C52 107.94(18)
C46 P2 C52 106.38(18)
C40 P2 C52 106.68(18)
O2 N1 O1 120.0(4)
O2 N1 Cu1 120.5(3)
O1 N1 Cu1 119.5(3)
C1 N2 N3 106.9(3)
C1 N2 Cu1 136.5(2)
N3 N2 Cu1 116.6(2)
C7 N3 N2 109.7(3)
C7 N3 B1 128.9(3)
N2 N3 B1 121.2(3)
C8 N4 N5 110.6(3)
C8 N4 B1 127.1(3)
N5 N4 B1 121.2(3)
C10 N5 N4 105.8(3)
C15 N6 N7 108.5(3)
C15 N6 B1 130.3(3)
N7 N6 B1 120.9(3)
C17 N7 N6 107.0(3)
C17 N7 Cu1 136.8(3)
N6 N7 Cu1 115.9(2)
P1 N8 P2 143.9(2)
N2 C1 C6 109.4(3)
N2 C1 C2 120.8(3)
C6 C1 C2 129.8(3)
C1 C2 C3 110.5(3)
C1 C2 C5 108.6(3)
C3 C2 C5 108.3(4)
C1 C2 C4 110.7(4)
C3 C2 C4 109.2(4)
C5 C2 C4 109.5(4)
C2 C3 H3A 109.5
C2 C3 H3B 109.5
H3A C3 H3B 109.5
C2 C3 H3C 109.5
H3A C3 H3C 109.5
H3B C3 H3C 109.5
C2 C4 H4A 109.5
C2 C4 H4B 109.5
H4A C4 H4B 109.5
C2 C4 H4C 109.5
H4A C4 H4C 109.5
H4B C4 H4C 109.5
C2 C5 H5A 109.5
C2 C5 H5B 109.5
H5A C5 H5B 109.5
C2 C5 H5C 109.5
H5A C5 H5C 109.5
H5B C5 H5C 109.5
C7 C6 C1 105.6(3)
C7 C6 H6 127.2
C1 C6 H6 127.2
N3 C7 C6 108.3(4)
N3 C7 H7 125.8
C6 C7 H7 125.8
N4 C8 C9 108.2(3)
N4 C8 H8 125.9
C9 C8 H8 125.9
C8 C9 C10 105.1(4)
C8 C9 H9 127.5
C10 C9 H9 127.5
N5 C10 C9 110.3(3)
N5 C10 C11 120.5(4)
C9 C10 C11 129.1(4)
C14 C11 C13 113.4(5)
C14 C11 C10 110.0(4)
C13 C11 C10 109.5(4)
C14 C11 C12 105.9(4)
C13 C11 C12 108.3(5)
C10 C11 C12 109.7(4)
C11 C12 H12A 109.5
C11 C12 H12B 109.5
H12A C12 H12B 109.5
C11 C12 H12C 109.5
H12A C12 H12C 109.5
H12B C12 H12C 109.5
C11 C13 H13A 109.5
C11 C13 H13B 109.5
H13A C13 H13B 109.5
C11 C13 H13C 109.5
H13A C13 H13C 109.5
H13B C13 H13C 109.5
C11 C14 H14A 109.5
C11 C14 H14B 109.5
H14A C14 H14B 109.5
C11 C14 H14C 109.5
H14A C14 H14C 109.5
H14B C14 H14C 109.5
N6 C15 C16 108.6(4)
N6 C15 H15 125.7
C16 C15 H15 125.7
C15 C16 C17 106.4(4)
C15 C16 H16 126.8
C17 C16 H16 126.8
N7 C17 C16 109.4(4)
N7 C17 C18 121.3(3)
C16 C17 C18 129.3(4)
C17 C18 C19 108.9(3)
C17 C18 C21 109.2(4)
C19 C18 C21 109.1(3)
C17 C18 C20 111.7(3)
C19 C18 C20 109.8(4)
C21 C18 C20 108.1(4)
C18 C19 H19A 109.5
C18 C19 H19B 109.5
H19A C19 H19B 109.5
C18 C19 H19C 109.5
H19A C19 H19C 109.5
H19B C19 H19C 109.5
C18 C20 H20A 109.5
C18 C20 H20B 109.5
H20A C20 H20B 109.5
C18 C20 H20C 109.5
H20A C20 H20C 109.5
H20B C20 H20C 109.5
C18 C21 H21A 109.5
C18 C21 H21B 109.5
H21A C21 H21B 109.5
C18 C21 H21C 109.5
H21A C21 H21C 109.5
H21B C21 H21C 109.5
C23 C22 C27 119.4(4)
C23 C22 P1 119.4(3)
C27 C22 P1 121.1(3)
C24 C23 C22 120.3(5)
C24 C23 H23 119.9
C22 C23 H23 119.8
C25 C24 C23 119.3(5)
C25 C24 H24 120.4
C23 C24 H24 120.4
C26 C25 C24 121.3(4)
C26 C25 H25 119.3
C24 C25 H25 119.3
C25 C26 C27 119.5(5)
C25 C26 H26 120.3
C27 C26 H26 120.3
C26 C27 C22 120.2(4)
C26 C27 H27 119.9
C22 C27 H27 119.9
C29 C28 C33 118.1(3)
C29 C28 P1 122.4(3)
C33 C28 P1 119.4(3)
C30 C29 C28 120.7(3)
C30 C29 H29 119.7
C28 C29 H29 119.7
C31 C30 C29 120.7(4)
C31 C30 H30 119.6
C29 C30 H30 119.6
C30 C31 C32 119.6(4)
C30 C31 H31 120.2
C32 C31 H31 120.2
C31 C32 C33 120.5(4)
C31 C32 H32 119.8
C33 C32 H32 119.8
C32 C33 C28 120.3(4)
C32 C33 H33 119.9
C28 C33 H33 119.9
C35 C34 C39 118.7(3)
C35 C34 P1 122.5(3)
C39 C34 P1 118.7(3)
C34 C35 C36 120.8(4)
C34 C35 H35 119.6
C36 C35 H35 119.6
C37 C36 C35 119.6(4)
C37 C36 H36 120.2
C35 C36 H36 120.2
C38 C37 C36 120.6(4)
C38 C37 H37 119.7
C36 C37 H37 119.7
C37 C38 C39 120.7(4)
C37 C38 H38 119.6
C39 C38 H38 119.6
C38 C39 C34 119.5(4)
C38 C39 H39 120.2
C34 C39 H39 120.2
C45 C40 C41 119.3(4)
C45 C40 P2 121.1(3)
C41 C40 P2 119.2(3)
C42 C41 C40 120.3(4)
C42 C41 H41 119.9
C40 C41 H41 119.9
C41 C42 C43 120.0(5)
C41 C42 H42 120.0
C43 C42 H42 120.0
C44 C43 C42 119.3(4)
C44 C43 H43 120.4
C42 C43 H43 120.4
C43 C44 C45 121.5(5)
C43 C44 H44 119.2
C45 C44 H44 119.3
C44 C45 C40 119.5(4)
C44 C45 H45 120.2
C40 C45 H45 120.2
C47 C46 C51 120.0(4)
C47 C46 P2 122.7(3)
C51 C46 P2 117.0(3)
C46 C47 C48 119.3(5)
C46 C47 H47 120.3
C48 C47 H47 120.3
C49 C48 C47 118.4(5)
C49 C48 H48 120.8
C47 C48 H48 120.8
C50 C49 C48 121.9(5)
C50 C49 H49 119.1
C48 C49 H49 119.1
C49 C50 C51 118.4(6)
C49 C50 H50 120.8
C51 C50 H50 120.8
C50 C51 C46 121.9(5)
C50 C51 H51 119.0
C46 C51 H51 119.0
C57 C52 C53 119.5(4)
C57 C52 P2 119.9(3)
C53 C52 P2 120.5(3)
C52 C53 C54 119.0(4)
C52 C53 H53 120.5
C54 C53 H53 120.5
C55 C54 C53 121.2(5)
C55 C54 H54 119.4
C53 C54 H54 119.4
C56 C55 C54 119.8(5)
C56 C55 H55 120.1
C54 C55 H55 120.1
C55 C56 C57 120.0(4)
C55 C56 H56 120.0
C57 C56 H56 120.0
C52 C57 C56 120.4(4)
C52 C57 H57 119.8
C56 C57 H57 119.8
N4 B1 N3 108.6(3)
N4 B1 N6 110.7(3)
N3 B1 N6 108.8(3)
N4 B1 H1' 110.0
N3 B1 H1' 111.6
N6 B1 H1' 107.2

loop_
_geom_bond_atom_site_label_1
_geom_bond_atom_site_label_2
_geom_bond_distance
Cu1 N1 1.925(4)
Cu1 N2 1.985(3)
Cu1 N7 2.001(3)
P1 N8 1.572(3)
P1 C28 1.789(4)
P1 C22 1.793(4)
P1 C34 1.799(4)
P2 N8 1.582(3)
P2 C46 1.789(4)
P2 C40 1.797(4)
P2 C52 1.800(4)
O1 N1 1.216(5)
O2 N1 1.216(4)
N2 C1 1.345(4)
N2 N3 1.368(4)
N3 C7 1.333(4)
N3 B1 1.565(5)
N4 C8 1.343(5)
N4 N5 1.373(4)
N4 B1 1.510(5)
N5 C10 1.331(5)
N6 C15 1.350(5)
N6 N7 1.377(4)
N6 B1 1.561(5)
N7 C17 1.343(5)
C1 C6 1.387(5)
C1 C2 1.517(5)
C2 C3 1.532(6)
C2 C5 1.528(6)
C2 C4 1.532(6)
C3 H3A 0.9800
C3 H3B 0.9800
C3 H3C 0.9800
C4 H4A 0.9800
C4 H4B 0.9800
C4 H4C 0.9800
C5 H5A 0.9800
C5 H5B 0.9800
C5 H5C 0.9800
C6 C7 1.385(6)
C6 H6 0.9500
C7 H7 0.9500
C8 C9 1.366(5)
C8 H8 0.9500
C9 C10 1.416(5)
C9 H9 0.9500
C10 C11 1.497(5)
C11 C14 1.480(6)
C11 C13 1.491(6)
C11 C12 1.531(7)
C12 H12A 0.9800
C12 H12B 0.9800
C12 H12C 0.9800
C13 H13A 0.9800
C13 H13B 0.9800
C13 H13C 0.9800
C14 H14A 0.9800
C14 H14B 0.9800
C14 H14C 0.9800
C15 C16 1.365(6)
C15 H15 0.9500
C16 C17 1.382(5)
C16 H16 0.9500
C17 C18 1.511(5)
C18 C19 1.519(5)
C18 C21 1.536(6)
C18 C20 1.541(6)
C19 H19A 0.9800
C19 H19B 0.9800
C19 H19C 0.9800
C20 H20A 0.9800
C20 H20B 0.9800
C20 H20C 0.9800
C21 H21A 0.9800
C21 H21B 0.9800
C21 H21C 0.9800
C22 C23 1.398(6)
C22 C27 1.387(5)
C23 C24 1.375(6)
C23 H23 0.9500
C24 C25 1.382(7)
C24 H24 0.9500
C25 C26 1.376(7)
C25 H25 0.9500
C26 C27 1.382(5)
C26 H26 0.9500
C27 H27 0.9500
C28 C29 1.389(5)
C28 C33 1.396(5)
C29 C30 1.379(5)
C29 H29 0.9500
C30 C31 1.372(5)
C30 H30 0.9500
C31 C32 1.368(5)
C31 H31 0.9500
C32 C33 1.391(5)
C32 H32 0.9500
C33 H33 0.9500
C34 C35 1.368(5)
C34 C39 1.407(5)
C35 C36 1.390(5)
C35 H35 0.9500
C36 C37 1.361(6)
C36 H36 0.9500
C37 C38 1.359(6)
C37 H37 0.9500
C38 C39 1.376(5)
C38 H38 0.9500
C39 H39 0.9500
C40 C45 1.383(5)
C40 C41 1.403(5)
C41 C42 1.379(6)
C41 H41 0.9500
C42 C43 1.390(6)
C42 H42 0.9500
C43 C44 1.374(6)
C43 H43 0.9500
C44 C45 1.382(6)
C44 H44 0.9500
C45 H45 0.9500
C46 C47 1.372(6)
C46 C51 1.391(6)
C47 C48 1.417(7)
C47 H47 0.9500
C48 C49 1.398(8)
C48 H48 0.9500
C49 C50 1.373(8)
C49 H49 0.9500
C50 C51 1.366(6)
C50 H50 0.9500
C51 H51 0.9500
C52 C57 1.386(5)
C52 C53 1.381(5)
C53 C54 1.390(6)
C53 H53 0.9500
C54 C55 1.365(7)
C54 H54 0.9500
C55 C56 1.367(6)
C55 H55 0.9500
C56 C57 1.381(6)
C56 H56 0.9500
C57 H57 0.9500
B1 H1' 1.0938
